data_2000332
loop_
_publ_author_name
'Lindroos, S.'
'Lumme, P.'

_publ_section_title
;
 Structure of di(quinoxalinium) tetrachlorocobaltate(II) monohydrate
;
_journal_issue 4
_journal_name_full 'Acta Crystallographica Section C'
_journal_page_first 872
_journal_page_last 874
_journal_paper_doi 10.1107/S0108270190011064
_journal_volume 47
_journal_year 1991
_chemical_formula_sum 'C16 H16 Cl4 Co N4 O'
_space_group_IT_number 2
_space_group_name_Hall '-P 1'
_space_group_name_H-M_alt 'P -1'
_symmetry_cell_setting triclinic
_symmetry_space_group_name_H-M 'P -1'
_cell_angle_alpha 94.11(2)
_cell_angle_beta 90.95(2)
_cell_angle_gamma 117.57(2)
_cell_formula_units_Z 2
_cell_length_a 7.439(2)
_cell_length_b 7.561(2)
_cell_length_c 20.104(5)
_cell_volume 998.2(5)
_diffrn_radiation_type Mo
_diffrn_radiation_wavelength 0.71069
_exptl_absorpt_coefficient_mu 1.325
_exptl_crystal_density_diffrn 1.60
_exptl_crystal_density_meas 1.604(8)
_exptl_crystal_F_000 486
_cod_data_source_file ab0147.cif
_cod_data_source_block ab0147a
_cod_depositor_comments
;
 Marking attached hydrogen atoms.

 Antanas Vaitkus,
 2018-06-16

 Marking atoms 'N(3)', 'N(4)', 'C(11)', 'C(12)', 'C(13)', 'C(14)', 'C(15)',
 'C(16)', 'H(8)' and 'N(3')', 'N(4')', 'C(11')', 'C(12')', 'C(13')', 'C(14')',
 'C(15')', 'C(16')', 'H(8')' as belonging to disorder sites '1' and '2'
 respectively with the occupancy of 0.5.

 Antanas Vaitkus,
 2018-06-15
;
_cod_original_cell_volume 998.3(5)
_cod_original_sg_symbol_H-M P-1
_cod_original_formula_sum 'C16 H16 N4 Cl4 Co1 O1'
_cod_database_code 2000332

loop_
_space_group_symop_id
_space_group_symop_operation_xyz
1 x,y,z
2 -x,-y,-z

loop_
_atom_site_label
_atom_site_fract_x
_atom_site_fract_y
_atom_site_fract_z
_atom_site_U_iso_or_equiv
_atom_site_occupancy
_atom_site_disorder_group
_atom_site_attached_hydrogens
Co(1) .03950(10) .12860(10) .25070(10) .0410(10) 1 . 0
Cl(1) -.1198(3) .2773(3) .19590(10) .0530(10) 1 . 0
Cl(2) .1705(3) .3241(3) .34780(10) .0650(10) 1 . 0
Cl(3) .2787(3) .1310(3) .18250(10) .0610(10) 1 . 0
Cl(4) -.1829(4) -.1873(3) .26850(10) .089(2) 1 . 0
O(1) .2341(11) .7209(7) .2852(3) .096(5) 1 . 0
N(1) -.2439(9) .4606(8) -.1113(2) .048(4) 1 . 0
N(2) -.4973(10) .1995(9) -.0256(4) .065(5) 1 . 0
C(1) -.3845(13) .2775(11) -.1348(4) .063(5) 1 . 0
C(2) -.5066(12) .1555(10) -.0884(5) .071(6) 1 . 0
C(3) -.3489(11) .3858(10) -.0022(3) .050(5) 1 . 0
C(4) -.3218(13) .4512(13) .0679(3) .071(6) 1 . 0
C(5) -.1711(13) .6324(12) .0877(4) .062(5) 1 . 0
C(6) -.0445(14) .7620(12) .0459(4) .074(6) 1 . 0
C(7) -.0646(12) .7094(10) -.0211(4) .056(5) 1 . 0
C(8) -.2177(10) .5223(9) -.0447(3) .040(4) 1 . 0
N(3) .4145(6) .0478(5) .3585(2) .038(6) 0.5 1 0
N(4) .6265(19) .4106(15) .4369(6) .055(7) 0.5 1 0
C(9) .5817(12) .2130(10) .3324(3) .054(5) 1 . 0
C(10) .6905(15) .3943(11) .3716(4) .074(5) 1 . 0
C(11) .4684 .2421 .4566 .045(8) 0.5 1 0
C(12) .4262 .2733 .5225 .05 0.5 1 1
C(13) .2778 .1155 .5537 .05 0.5 1 1
C(14) .1716 -.0735 .5190 .05 0.5 1 1
C(15) .2138 -.1046 .4531 .05 0.5 1 1
C(16) .3622 .0532 .4219 .039(7) 0.5 1 0
N(3') .5737(18) .0603(15) .3557(5) .047(7) 0.5 2 0
N(4') .8070(18) .4170(16) .4284(6) .057(8) 0.5 2 0
C(11') .7754 .2380 .4511 .039(7) 0.5 2 0
C(12') .8603 .2539 .5151 .05 0.5 2 1
C(13') .8338 .0819 .5441 .05 0.5 2 1
C(14') .7224 -.1060 .5991 .05 0.5 2 1
C(15') .6375 -.1219 .4452 .05 0.5 2 1
C(16') .6640 .0501 .4162 .037(7) 0.5 2 0
H(1) -.1474 .5490 -.1383 ? 1 . 0
H(2) -.3958 .2508 -.1805 ? 1 . 0
H(3) -.5892 .059 -.1065 ? 1 . 0
H(4) -.4197 .3582 .1038 ? 1 . 0
H(5) -.1596 .6618 .1229 ? 1 . 0
H(6) -.0139 .9150 .0618 ? 1 . 0
H(7) .0345 .8044 -.0585 ? 1 . 0
H(8) .3341 -.0812 .3261 ? 0.5 1 0
H(9) .5487 .1986 .2863 ? 1 . 0
H(10) .7415 .5179 -.6538 ? 1 . 0
H(15) .1206 .6934 .2715 ? 1 . 0
H(16) .2076 .6260 .3067 ? 1 . 0
H(8') .5101 -.0542 .3221 ? 0.5 2 0
